data_7220915
loop_
_publ_author_name
'Ryu, Hyunsoo'
'Mulyana, Yanyan'
'Park, In-Hyeok'
'Kim, Jinhee'
'Lindoy, Leonard F.'
'Lee, Shim Sung'

_publ_section_title
;
 Discrete and polymeric complexes of a macrocyclic pillar ligand in the
 absence and presence of dicarboxylic acid coligands
;
_journal_issue 30
_journal_name_full CrystEngComm
_journal_page_first 5717
_journal_paper_doi 10.1039/C5CE01127B
_journal_volume 17
_journal_year 2015
_chemical_formula_moiety 'C84 H58 Co3 N12 O8'
_chemical_formula_sum 'C84 H58 Co3 N12 O8'
_chemical_formula_weight 1540.21
_chemical_name_systematic 5
_space_group_IT_number 15
_symmetry_cell_setting monoclinic
_symmetry_space_group_name_Hall '-C 2yc'
_symmetry_space_group_name_H-M 'C 1 2/c 1'
_atom_sites_solution_hydrogens geom
_atom_sites_solution_primary direct
_atom_sites_solution_secondary difmap
_audit_creation_method SHELXL-97
_audit_update_record
;
2015-04-22 deposited with the CCDC.
2015-06-29 downloaded from the CCDC.
;
_cell_angle_alpha 90.00
_cell_angle_beta 105.040(2)
_cell_angle_gamma 90.00
_cell_formula_units_Z 8
_cell_length_a 19.8884(13)
_cell_length_b 33.434(2)
_cell_length_c 26.1619(17)
_cell_measurement_reflns_used 3794
_cell_measurement_temperature 173(2)
_cell_measurement_theta_max 22.14
_cell_measurement_theta_min 2.61
_cell_volume 16800.4(19)
_computing_cell_refinement 'Bruker SAINT'
_computing_data_collection 'Bruker APEX2'
_computing_data_reduction 'Bruker SAINT'
_computing_molecular_graphics 'Bruker SHELXTL'
_computing_publication_material 'Bruker SHELXTL'
_computing_structure_refinement 'SHELXL-97 (Sheldrick, 2008)'
_computing_structure_solution 'SHELXS-97 (Sheldrick, 2008)'
_diffrn_ambient_temperature 173(2)
_diffrn_measured_fraction_theta_full 0.959
_diffrn_measured_fraction_theta_max 0.959
_diffrn_measurement_device_type 'Bruker APEX-II CCD'
_diffrn_measurement_method '\f and \w scans'
_diffrn_radiation_monochromator graphite
_diffrn_radiation_source 'fine-focus sealed tube'
_diffrn_radiation_type MoK\a
_diffrn_radiation_wavelength 0.71073
_diffrn_reflns_av_R_equivalents 0.0622
_diffrn_reflns_av_sigmaI/netI 0.0987
_diffrn_reflns_limit_h_max 24
_diffrn_reflns_limit_h_min -24
_diffrn_reflns_limit_k_max 19
_diffrn_reflns_limit_k_min -41
_diffrn_reflns_limit_l_max 30
_diffrn_reflns_limit_l_min -32
_diffrn_reflns_number 45208
_diffrn_reflns_theta_full 26.00
_diffrn_reflns_theta_max 26.00
_diffrn_reflns_theta_min 1.22
_exptl_absorpt_coefficient_mu 0.644
_exptl_absorpt_correction_T_max 0.9461
_exptl_absorpt_correction_T_min 0.8665
_exptl_absorpt_correction_type multi-scan
_exptl_absorpt_process_details SADABS
_exptl_crystal_colour green
_exptl_crystal_density_diffrn 1.218
_exptl_crystal_density_method 'not measured'
_exptl_crystal_description plate
_exptl_crystal_F_000 6328
_exptl_crystal_size_max 0.23
_exptl_crystal_size_mid 0.09
_exptl_crystal_size_min 0.09
_refine_diff_density_max 1.248
_refine_diff_density_min -0.406
_refine_diff_density_rms 0.084
_refine_ls_extinction_method none
_refine_ls_goodness_of_fit_ref 1.043
_refine_ls_hydrogen_treatment constr
_refine_ls_matrix_type full
_refine_ls_number_parameters 973
_refine_ls_number_reflns 15846
_refine_ls_number_restraints 30
_refine_ls_restrained_S_all 1.055
_refine_ls_R_factor_all 0.1209
_refine_ls_R_factor_gt 0.0714
_refine_ls_shift/su_max 0.001
_refine_ls_shift/su_mean 0.000
_refine_ls_structure_factor_coef Fsqd
_refine_ls_weighting_details 'calc w=1/[\s^2^(Fo^2^)+(0.1163P)^2^+0.0000P] where P=(Fo^2^+2Fc^2^)/3'
_refine_ls_weighting_scheme calc
_refine_ls_wR_factor_gt 0.2094
_refine_ls_wR_factor_ref 0.2292
_reflns_number_gt 8726
_reflns_number_total 15846
_reflns_threshold_expression >2sigma(I)
_cod_data_source_file c5ce01127b2.cif
_cod_data_source_block 5
_cod_depositor_comments
;
The following automatic conversions were performed:

'_symmetry_cell_setting' value 'Monoclinic' changed to 'monoclinic'
according to
/usr/data/users/saulius/crontab/automatic-downloads/rss-feeds/RSC/lib/dictionaries/cif_core.dic
dictionary named 'cif_core.dic' version 2.4.2 from 2011-04-26.

Automatic conversion script
Id: cif_fix_values 3271 2015-04-21 07:52:19Z andrius 

 Adding full bibliography for 7220910--7220915.cif.
;
_cod_original_sg_symbol_H-M C2/c
_cod_database_code 7220915

loop_
_symmetry_equiv_pos_as_xyz
'x, y, z'
'-x, y, -z+1/2'
'x+1/2, y+1/2, z'
'-x+1/2, y+1/2, -z+1/2'
'-x, -y, -z'
'x, -y, z-1/2'
'-x+1/2, -y+1/2, -z'
'x+1/2, -y+1/2, z-1/2'

loop_
_atom_site_label
_atom_site_type_symbol
_atom_site_fract_x
_atom_site_fract_y
_atom_site_fract_z
_atom_site_U_iso_or_equiv
_atom_site_adp_type
_atom_site_occupancy
_atom_site_symmetry_multiplicity
_atom_site_calc_flag
_atom_site_refinement_flags
_atom_site_disorder_assembly
_atom_site_disorder_group
Co1 Co 0.95452(3) -0.03693(2) 0.54552(2) 0.03069(19) Uani 1 1 d . . .
Co2 Co 0.43786(3) 0.01680(2) 0.05027(2) 0.0308(2) Uani 1 1 d . . .
Co3 Co 0.71121(6) 0.21613(4) 0.54014(5) 0.0296(3) Uani 0.50 1 d P A 1
Co4 Co 0.69361(6) 0.26307(4) 0.04108(5) 0.0328(3) Uani 0.50 1 d P B 1
O1 O 0.64412(18) -0.04599(11) 0.92632(14) 0.0485(10) Uani 1 1 d . . .
O2 O 0.5563(2) -0.02832(13) 0.86099(15) 0.0564(11) Uani 1 1 d . . .
O3 O 0.96059(19) -0.05159(13) 0.63410(15) 0.0596(11) Uani 1 1 d . . .
O4 O 0.87215(18) -0.06727(12) 0.56776(14) 0.0495(10) Uani 1 1 d . . .
O5 O 0.90089(16) -0.04341(11) 0.46796(12) 0.0400(9) Uani 1 1 d . . .
O6 O 0.95409(17) 0.00727(11) 0.43970(13) 0.0429(9) Uani 1 1 d . . .
O7 O 0.52693(16) -0.01436(11) 0.06165(13) 0.0412(9) Uani 1 1 d . . .
O8 O 0.61691(16) -0.02430(11) 0.02689(12) 0.0404(9) Uani 1 1 d . . .
N1 N 0.9027(2) 0.01810(13) 0.54986(16) 0.0393(11) Uani 1 1 d . . .
N2 N 0.5113(2) 0.40992(13) 0.54078(15) 0.0380(10) Uani 1 1 d . . .
N3 N 0.7853(3) 0.19237(15) 0.5901(2) 0.0597(14) Uani 1 1 d . . .
H3B H 0.7515 0.2010 0.5635 0.072 Uiso 0.50 1 calc PR A 2
N4 N 0.7188(3) 0.25818(15) 0.5889(2) 0.0609(14) Uani 1 1 d . . .
N5 N 0.6366(3) 0.24061(15) 0.48944(18) 0.0577(14) Uani 1 1 d . . .
H5B H 0.6702 0.2319 0.5161 0.069 Uiso 0.50 1 calc PR A 2
N6 N 0.7031(2) 0.17390(14) 0.49267(18) 0.0491(12) Uani 1 1 d . . .
N7 N 0.4912(2) 0.07203(13) 0.04970(16) 0.0393(10) Uani 1 1 d . . .
N8 N 0.8877(2) 0.45996(13) 0.04942(16) 0.0383(10) Uani 1 1 d . . .
N9 N 0.7030(3) 0.22105(15) 0.08909(19) 0.0576(14) Uani 1 1 d . . .
N10 N 0.7772(2) 0.28420(14) 0.0872(2) 0.0561(13) Uani 1 1 d . . .
H10B H 0.7412 0.2762 0.0621 0.067 Uiso 0.50 1 calc PR B 2
N11 N 0.6839(2) 0.30628(14) -0.00658(18) 0.0506(12) Uani 1 1 d . . .
N12 N 0.6096(3) 0.24270(14) -0.00342(19) 0.0546(13) Uani 1 1 d . . .
H12B H 0.6470 0.2500 0.0209 0.066 Uiso 0.50 1 calc PR B 2
C1 C 0.6151(3) -0.04353(16) 0.8775(2) 0.0429(13) Uani 1 1 d . . .
C2 C 0.6546(2) -0.05873(16) 0.8391(2) 0.0393(13) Uani 1 1 d . . .
C3 C 0.7257(3) -0.06154(18) 0.8551(2) 0.0484(14) Uani 1 1 d . . .
H3A H 0.7492 -0.0568 0.8911 0.058 Uiso 1 1 calc R . .
C4 C 0.7638(3) -0.07117(17) 0.8194(2) 0.0450(14) Uani 1 1 d . . .
H4A H 0.8131 -0.0725 0.8314 0.054 Uiso 1 1 calc R . .
C5 C 0.7321(3) -0.07885(17) 0.7665(2) 0.0425(13) Uani 1 1 d . . .
C6 C 0.6589(3) -0.0787(2) 0.7509(2) 0.0558(17) Uani 1 1 d . . .
H6A H 0.6351 -0.0859 0.7157 0.067 Uiso 1 1 calc R . .
C7 C 0.6208(3) -0.06806(19) 0.7871(2) 0.0514(16) Uani 1 1 d . . .
H7A H 0.5714 -0.0672 0.7759 0.062 Uiso 1 1 calc R . .
C8 C 0.7738(3) -0.08148(17) 0.7269(2) 0.0456(14) Uani 1 1 d . . .
C9 C 0.8444(3) -0.09151(18) 0.7419(2) 0.0530(16) Uani 1 1 d . . .
H9A H 0.8647 -0.1018 0.7763 0.064 Uiso 1 1 calc R . .
C10 C 0.8852(3) -0.0862(2) 0.7059(2) 0.0598(18) Uani 1 1 d . . .
H10A H 0.9338 -0.0914 0.7172 0.072 Uiso 1 1 calc R . .
C11 C 0.8570(3) -0.07387(17) 0.6550(2) 0.0441(14) Uani 1 1 d . . .
C12 C 0.7866(3) -0.0668(2) 0.6394(2) 0.0570(17) Uani 1 1 d . . .
H12A H 0.7655 -0.0598 0.6036 0.068 Uiso 1 1 calc R . .
C13 C 0.7454(3) -0.06983(19) 0.6749(2) 0.0527(16) Uani 1 1 d . . .
H13A H 0.6972 -0.0638 0.6633 0.063 Uiso 1 1 calc R . .
C14 C 0.9003(3) -0.06398(17) 0.6169(2) 0.0469(14) Uani 1 1 d . . .
C15 C 0.9098(2) -0.01982(16) 0.43237(19) 0.0326(11) Uani 1 1 d . . .
C16 C 0.8625(2) -0.02394(15) 0.37798(18) 0.0359(12) Uani 1 1 d . . .
C17 C 0.8825(3) -0.00896(16) 0.33455(19) 0.0398(13) Uani 1 1 d . . .
H17A H 0.9264 0.0038 0.3397 0.048 Uiso 1 1 calc R . .
C18 C 0.8391(3) -0.01242(18) 0.2841(2) 0.0477(15) Uani 1 1 d . . .
H18A H 0.8541 -0.0026 0.2547 0.057 Uiso 1 1 calc R . .
C19 C 0.7741(2) -0.03008(18) 0.2757(2) 0.0446(14) Uani 1 1 d . . .
C20 C 0.7547(3) -0.0456(2) 0.3193(2) 0.0562(17) Uani 1 1 d . . .
H20A H 0.7106 -0.0581 0.3142 0.067 Uiso 1 1 calc R . .
C21 C 0.7986(3) -0.04301(18) 0.36993(19) 0.0476(15) Uani 1 1 d . . .
H21A H 0.7849 -0.0543 0.3990 0.057 Uiso 1 1 calc R . .
C22 C 0.7266(3) -0.03000(18) 0.22166(19) 0.0461(14) Uani 1 1 d . . .
C23 C 0.7519(3) -0.0363(2) 0.1770(2) 0.0570(17) Uani 1 1 d . . .
H23A H 0.7998 -0.0419 0.1813 0.068 Uiso 1 1 calc R . .
C24 C 0.7070(3) -0.03450(19) 0.1265(2) 0.0495(15) Uani 1 1 d . . .
H24A H 0.7245 -0.0392 0.0965 0.059 Uiso 1 1 calc R . .
C25 C 0.6366(2) -0.02585(16) 0.11948(18) 0.0350(12) Uani 1 1 d . . .
C26 C 0.6107(3) -0.02046(17) 0.16361(19) 0.0434(14) Uani 1 1 d . . .
H26A H 0.5626 -0.0151 0.1592 0.052 Uiso 1 1 calc R . .
C27 C 0.6562(3) -0.02302(18) 0.2150(2) 0.0490(15) Uani 1 1 d . . .
H27A H 0.6384 -0.0199 0.2451 0.059 Uiso 1 1 calc R . .
C28 C 0.5902(2) -0.02101(14) 0.06529(19) 0.0326(11) Uani 1 1 d . . .
C29 C 0.9329(3) 0.05132(18) 0.5747(2) 0.0515(15) Uani 1 1 d . . .
H29A H 0.9802 0.0495 0.5946 0.062 Uiso 1 1 calc R . .
C30 C 0.8996(3) 0.08803(18) 0.5733(2) 0.0549(16) Uani 1 1 d . . .
H30A H 0.9243 0.1104 0.5914 0.066 Uiso 1 1 calc R . .
C31 C 0.8304(3) 0.09198(16) 0.5456(2) 0.0408(13) Uani 1 1 d . A .
C32 C 0.7981(3) 0.05760(16) 0.5197(2) 0.0431(13) Uani 1 1 d . . .
H32A H 0.7504 0.0583 0.5006 0.052 Uiso 1 1 calc R . .
C33 C 0.8356(2) 0.02284(17) 0.5222(2) 0.0429(13) Uani 1 1 d . . .
H33A H 0.8127 0.0004 0.5030 0.052 Uiso 1 1 calc R . .
C34 C 0.7935(3) 0.13095(17) 0.5443(2) 0.0496(15) Uani 1 1 d . . .
C35 C 0.8144(3) 0.15664(18) 0.5870(2) 0.0549(16) Uani 1 1 d . A .
H35A H 0.8517 0.1484 0.6158 0.066 Uiso 1 1 calc R . .
C36 C 0.8091(4) 0.2165(2) 0.6366(3) 0.071(2) Uani 1 1 d . A .
C37 C 0.8649(4) 0.2078(2) 0.6798(3) 0.102(3) Uani 1 1 d . . .
H37A H 0.8922 0.1845 0.6792 0.123 Uiso 1 1 calc R A .
C38 C 0.8807(5) 0.2326(3) 0.7235(4) 0.118(3) Uani 1 1 d U A .
H38A H 0.9177 0.2260 0.7533 0.141 Uiso 1 1 calc R . .
C39 C 0.8410(5) 0.2688(3) 0.7238(4) 0.118(3) Uani 1 1 d U . .
H39A H 0.8526 0.2868 0.7528 0.142 Uiso 1 1 calc R A .
C40 C 0.7872(4) 0.2761(3) 0.6816(3) 0.104(3) Uani 1 1 d U A .
H40A H 0.7592 0.2990 0.6825 0.125 Uiso 1 1 calc R . .
C41 C 0.7701(4) 0.2511(2) 0.6355(3) 0.074(2) Uani 1 1 d . A .
C42 C 0.6783(3) 0.29146(18) 0.5827(2) 0.0556(16) Uani 1 1 d . A .
H42A H 0.6867 0.3100 0.6112 0.067 Uiso 1 1 calc R . .
C43 C 0.6254(3) 0.30041(17) 0.5378(2) 0.0530(16) Uani 1 1 d . . .
C44 C 0.5860(3) 0.33843(17) 0.5376(2) 0.0446(14) Uani 1 1 d . A .
C45 C 0.6157(3) 0.37139(19) 0.5675(2) 0.0571(17) Uani 1 1 d . . .
H45A H 0.6628 0.3703 0.5877 0.068 Uiso 1 1 calc R A .
C46 C 0.5772(3) 0.40566(17) 0.5680(2) 0.0503(15) Uani 1 1 d . A .
H46A H 0.5992 0.4275 0.5890 0.060 Uiso 1 1 calc R . .
C47 C 0.4826(3) 0.37800(17) 0.5115(2) 0.0485(15) Uani 1 1 d . A .
H47A H 0.4354 0.3799 0.4916 0.058 Uiso 1 1 calc R . .
C48 C 0.5174(3) 0.34308(16) 0.5089(2) 0.0484(14) Uani 1 1 d . . .
H48A H 0.4942 0.3218 0.4872 0.058 Uiso 1 1 calc R A .
C49 C 0.6068(3) 0.27643(17) 0.4927(2) 0.0523(15) Uani 1 1 d . A .
H49A H 0.5717 0.2857 0.4631 0.063 Uiso 1 1 calc R . .
C50 C 0.6135(3) 0.21665(19) 0.4423(3) 0.0628(18) Uani 1 1 d . A .
C51 C 0.5580(4) 0.2251(2) 0.4000(3) 0.097(3) Uani 1 1 d . . .
H51A H 0.5313 0.2487 0.3999 0.117 Uiso 1 1 calc R A .
C52 C 0.5415(4) 0.1992(3) 0.3582(3) 0.106(3) Uani 1 1 d U A .
H52A H 0.5038 0.2053 0.3286 0.127 Uiso 1 1 calc R . .
C53 C 0.5795(4) 0.1636(3) 0.3582(3) 0.098(3) Uani 1 1 d U . .
H53A H 0.5682 0.1460 0.3287 0.118 Uiso 1 1 calc R A .
C54 C 0.6335(4) 0.1551(2) 0.4019(3) 0.096(3) Uani 1 1 d . A .
H54A H 0.6592 0.1311 0.4021 0.115 Uiso 1 1 calc R . .
C55 C 0.6513(3) 0.17994(18) 0.4450(3) 0.0618(18) Uani 1 1 d . A .
C56 C 0.7389(3) 0.13992(18) 0.4990(2) 0.0515(15) Uani 1 1 d . A .
H56A H 0.7272 0.1205 0.4715 0.062 Uiso 1 1 calc R . .
C57 C 0.5579(3) 0.07683(19) 0.0744(2) 0.0645(19) Uani 1 1 d . . .
H57A H 0.5817 0.0549 0.0943 0.077 Uiso 1 1 calc R . .
C58 C 0.5947(3) 0.11113(18) 0.0732(3) 0.0632(18) Uani 1 1 d . . .
H58A H 0.6427 0.1121 0.0912 0.076 Uiso 1 1 calc R . .
C59 C 0.5627(3) 0.14446(16) 0.0461(2) 0.0449(14) Uani 1 1 d . B .
C60 C 0.4931(3) 0.13988(19) 0.0203(3) 0.0623(18) Uani 1 1 d . . .
H60A H 0.4681 0.1616 0.0009 0.075 Uiso 1 1 calc R . .
C61 C 0.4596(3) 0.10404(19) 0.0224(2) 0.0564(16) Uani 1 1 d . . .
H61A H 0.4120 0.1018 0.0037 0.068 Uiso 1 1 calc R . .
C62 C 0.6018(3) 0.18277(17) 0.0453(2) 0.0482(14) Uani 1 1 d . . .
C63 C 0.6610(3) 0.18974(18) 0.0862(2) 0.0597(17) Uani 1 1 d . B .
H63A H 0.6723 0.1707 0.1141 0.072 Uiso 1 1 calc R . .
C64 C 0.7622(3) 0.22449(18) 0.1331(2) 0.0561(16) Uani 1 1 d . B .
C65 C 0.7836(4) 0.1993(2) 0.1764(3) 0.078(2) Uani 1 1 d . . .
H65A H 0.7562 0.1764 0.1787 0.093 Uiso 1 1 calc R B .
C66 C 0.8425(4) 0.2062(2) 0.2160(3) 0.080(2) Uani 1 1 d . B .
H66A H 0.8552 0.1886 0.2454 0.096 Uiso 1 1 calc R . .
C67 C 0.8833(4) 0.2391(2) 0.2128(3) 0.099(3) Uani 1 1 d . . .
H67A H 0.9249 0.2434 0.2398 0.119 Uiso 1 1 calc R B .
C68 C 0.8648(3) 0.2659(2) 0.1708(3) 0.082(2) Uani 1 1 d . B .
H68A H 0.8936 0.2882 0.1689 0.098 Uiso 1 1 calc R . .
C69 C 0.8025(3) 0.25930(18) 0.1309(3) 0.0597(17) Uani 1 1 d . B .
C70 C 0.8055(3) 0.31953(19) 0.0823(3) 0.0600(17) Uani 1 1 d . B .
H70A H 0.8466 0.3266 0.1085 0.072 Uiso 1 1 calc R . .
C71 C 0.7798(3) 0.34711(17) 0.0417(2) 0.0520(15) Uani 1 1 d . . .
C72 C 0.8172(3) 0.38544(18) 0.0437(2) 0.0495(15) Uani 1 1 d . B .
C73 C 0.8882(3) 0.38953(19) 0.0683(3) 0.0669(19) Uani 1 1 d . . .
H73A H 0.9144 0.3668 0.0836 0.080 Uiso 1 1 calc R B .
C74 C 0.9205(3) 0.42597(19) 0.0707(2) 0.0592(17) Uani 1 1 d . B .
H74A H 0.9686 0.4275 0.0883 0.071 Uiso 1 1 calc R . .
C75 C 0.8210(2) 0.45576(16) 0.0236(2) 0.0436(14) Uani 1 1 d . B .
H75A H 0.7972 0.4786 0.0061 0.052 Uiso 1 1 calc R . .
C76 C 0.7836(3) 0.42027(17) 0.0205(2) 0.0445(14) Uani 1 1 d . . .
H76A H 0.7355 0.4197 0.0027 0.053 Uiso 1 1 calc R B .
C77 C 0.7213(3) 0.33917(18) -0.0004(2) 0.0524(15) Uani 1 1 d . B .
H77A H 0.7076 0.3593 -0.0267 0.063 Uiso 1 1 calc R . .
C78 C 0.6231(3) 0.30279(19) -0.0499(2) 0.0543(16) Uani 1 1 d . B .
C79 C 0.6019(3) 0.32888(19) -0.0919(2) 0.0650(19) Uani 1 1 d . . .
H79A H 0.6290 0.3519 -0.0941 0.078 Uiso 1 1 calc R B .
C80 C 0.5423(4) 0.3217(2) -0.1301(3) 0.081(2) Uani 1 1 d . B .
H80A H 0.5283 0.3397 -0.1591 0.097 Uiso 1 1 calc R . .
C81 C 0.5022(4) 0.2889(2) -0.1271(3) 0.084(2) Uani 1 1 d . . .
H81A H 0.4607 0.2843 -0.1541 0.100 Uiso 1 1 calc R B .
C82 C 0.5210(4) 0.2626(2) -0.0861(2) 0.072(2) Uani 1 1 d . B .
H82A H 0.4919 0.2405 -0.0838 0.086 Uiso 1 1 calc R . .
C83 C 0.5823(3) 0.26838(18) -0.0481(2) 0.0520(15) Uani 1 1 d . B .
C84 C 0.5792(3) 0.20836(19) 0.0015(2) 0.0555(16) Uani 1 1 d . B .
H84A H 0.5400 0.2005 -0.0260 0.067 Uiso 1 1 calc R . .

loop_
_atom_site_aniso_label
_atom_site_aniso_U_11
_atom_site_aniso_U_22
_atom_site_aniso_U_33
_atom_site_aniso_U_23
_atom_site_aniso_U_13
_atom_site_aniso_U_12
Co1 0.0332(4) 0.0299(4) 0.0262(4) -0.0016(3) 0.0027(3) 0.0084(3)
Co2 0.0303(3) 0.0339(4) 0.0262(4) 0.0021(3) 0.0037(3) -0.0075(3)
Co3 0.0368(7) 0.0174(7) 0.0347(7) -0.0012(6) 0.0095(6) 0.0204(5)
Co4 0.0388(7) 0.0199(8) 0.0394(8) 0.0025(6) 0.0096(6) -0.0157(6)
O1 0.056(2) 0.048(3) 0.044(2) -0.0067(19) 0.0174(19) -0.0074(18)
O2 0.054(2) 0.063(3) 0.056(3) 0.006(2) 0.021(2) 0.008(2)
O3 0.053(2) 0.071(3) 0.059(3) -0.016(2) 0.022(2) -0.010(2)
O4 0.052(2) 0.055(3) 0.045(2) 0.002(2) 0.0195(19) 0.0125(18)
O5 0.047(2) 0.043(2) 0.0265(18) 0.0005(17) 0.0028(15) 0.0091(17)
O6 0.0373(19) 0.043(2) 0.044(2) -0.0041(18) 0.0032(16) 0.0017(17)
O7 0.0276(18) 0.050(3) 0.041(2) 0.0033(17) 0.0000(15) -0.0030(15)
O8 0.0338(18) 0.057(3) 0.0266(18) 0.0040(17) 0.0019(15) -0.0082(16)
N1 0.038(2) 0.043(3) 0.036(2) -0.005(2) 0.0071(19) 0.011(2)
N2 0.039(2) 0.037(3) 0.035(2) -0.001(2) 0.0045(19) 0.0160(19)
N3 0.078(4) 0.041(3) 0.060(3) -0.004(3) 0.018(3) 0.027(3)
N4 0.066(3) 0.046(3) 0.063(3) -0.009(3) 0.004(3) 0.023(3)
N5 0.078(3) 0.043(3) 0.050(3) -0.008(2) 0.014(3) 0.026(3)
N6 0.061(3) 0.036(3) 0.051(3) 0.005(2) 0.014(2) 0.022(2)
N7 0.046(3) 0.032(3) 0.037(2) 0.010(2) 0.005(2) -0.008(2)
N8 0.037(2) 0.031(3) 0.043(3) 0.004(2) 0.0040(19) -0.0059(19)
N9 0.066(3) 0.043(3) 0.063(3) -0.006(3) 0.015(3) -0.024(2)
N10 0.064(3) 0.030(3) 0.068(3) 0.007(2) 0.006(3) -0.016(2)
N11 0.056(3) 0.042(3) 0.052(3) -0.003(2) 0.011(2) -0.016(2)
N12 0.074(3) 0.031(3) 0.058(3) 0.003(2) 0.017(3) -0.020(2)
C1 0.053(3) 0.036(4) 0.043(3) 0.003(3) 0.019(3) -0.006(3)
C2 0.040(3) 0.039(3) 0.042(3) 0.009(3) 0.015(2) -0.006(2)
C3 0.053(3) 0.058(4) 0.035(3) 0.007(3) 0.013(3) -0.004(3)
C4 0.042(3) 0.056(4) 0.039(3) -0.001(3) 0.014(2) 0.000(3)
C5 0.049(3) 0.045(4) 0.035(3) 0.001(3) 0.014(2) -0.002(3)
C6 0.049(3) 0.086(5) 0.032(3) -0.005(3) 0.008(3) -0.005(3)
C7 0.041(3) 0.075(5) 0.042(3) 0.000(3) 0.017(3) -0.006(3)
C8 0.052(3) 0.047(4) 0.040(3) -0.009(3) 0.015(3) -0.005(3)
C9 0.050(3) 0.065(5) 0.044(3) 0.004(3) 0.012(3) 0.012(3)
C10 0.047(3) 0.086(5) 0.049(4) -0.007(3) 0.019(3) 0.017(3)
C11 0.050(3) 0.050(4) 0.035(3) -0.004(3) 0.016(3) 0.003(3)
C12 0.045(3) 0.087(5) 0.037(3) -0.005(3) 0.007(3) 0.001(3)
C13 0.039(3) 0.085(5) 0.034(3) -0.001(3) 0.008(2) 0.006(3)
C14 0.045(3) 0.042(4) 0.057(4) -0.008(3) 0.019(3) 0.009(3)
C15 0.034(3) 0.034(3) 0.029(3) -0.004(2) 0.006(2) 0.008(2)
C16 0.039(3) 0.037(3) 0.027(3) -0.003(2) 0.002(2) 0.007(2)
C17 0.038(3) 0.043(4) 0.034(3) 0.002(2) 0.003(2) 0.004(2)
C18 0.046(3) 0.063(4) 0.033(3) 0.009(3) 0.009(2) 0.005(3)
C19 0.036(3) 0.063(4) 0.030(3) 0.000(3) 0.000(2) 0.004(3)
C20 0.042(3) 0.087(5) 0.033(3) -0.002(3) -0.003(2) -0.014(3)
C21 0.046(3) 0.071(5) 0.026(3) 0.007(3) 0.009(2) -0.004(3)
C22 0.040(3) 0.064(4) 0.028(3) 0.004(3) -0.001(2) 0.004(3)
C23 0.033(3) 0.095(5) 0.040(3) -0.003(3) 0.005(2) 0.014(3)
C24 0.039(3) 0.079(5) 0.029(3) -0.005(3) 0.007(2) 0.010(3)
C25 0.032(3) 0.044(3) 0.026(3) -0.002(2) 0.002(2) -0.004(2)
C26 0.037(3) 0.058(4) 0.034(3) -0.003(3) 0.008(2) 0.001(2)
C27 0.046(3) 0.069(5) 0.030(3) -0.002(3) 0.007(2) 0.010(3)
C28 0.034(3) 0.029(3) 0.032(3) 0.002(2) 0.003(2) -0.011(2)
C29 0.044(3) 0.042(4) 0.061(4) -0.009(3) 0.000(3) 0.018(3)
C30 0.055(4) 0.036(4) 0.070(4) -0.014(3) 0.010(3) 0.012(3)
C31 0.048(3) 0.029(3) 0.047(3) 0.006(3) 0.016(3) 0.017(2)
C32 0.038(3) 0.036(4) 0.054(3) 0.004(3) 0.011(2) 0.014(2)
C33 0.036(3) 0.041(4) 0.052(3) -0.001(3) 0.012(2) 0.000(2)
C34 0.055(3) 0.032(4) 0.064(4) -0.001(3) 0.019(3) 0.019(3)
C35 0.066(4) 0.043(4) 0.056(4) 0.003(3) 0.016(3) 0.017(3)
C36 0.085(5) 0.055(5) 0.070(5) -0.003(4) 0.014(4) 0.034(4)
C37 0.133(7) 0.073(6) 0.069(5) -0.020(4) -0.031(5) 0.054(5)
C38 0.125(5) 0.106(5) 0.106(5) -0.013(4) 0.002(4) 0.022(4)
C39 0.124(5) 0.107(5) 0.107(5) -0.019(4) 0.000(4) 0.031(4)
C40 0.110(4) 0.089(4) 0.100(4) -0.011(4) 0.004(4) 0.039(4)
C41 0.093(5) 0.047(4) 0.070(5) -0.014(4) -0.001(4) 0.037(4)
C42 0.071(4) 0.036(4) 0.062(4) -0.004(3) 0.020(3) 0.017(3)
C43 0.056(4) 0.035(4) 0.070(4) 0.000(3) 0.019(3) 0.025(3)
C44 0.047(3) 0.032(3) 0.058(4) -0.003(3) 0.020(3) 0.009(2)
C45 0.046(3) 0.050(4) 0.071(4) -0.007(3) 0.009(3) 0.021(3)
C46 0.051(3) 0.041(4) 0.049(3) -0.014(3) -0.004(3) 0.016(3)
C47 0.042(3) 0.034(3) 0.062(4) -0.017(3) 0.001(3) 0.009(2)
C48 0.056(3) 0.028(3) 0.057(4) -0.006(3) 0.008(3) 0.014(3)
C49 0.063(4) 0.034(4) 0.063(4) -0.001(3) 0.021(3) 0.019(3)
C50 0.072(4) 0.044(4) 0.067(4) -0.001(3) 0.009(3) 0.024(3)
C51 0.126(7) 0.065(5) 0.072(5) -0.019(4) -0.026(5) 0.056(5)
C52 0.114(4) 0.093(5) 0.091(4) -0.008(4) -0.006(4) 0.023(4)
C53 0.104(4) 0.087(4) 0.091(4) -0.010(4) 0.004(3) 0.028(4)
C54 0.114(6) 0.078(6) 0.075(5) -0.028(4) -0.010(5) 0.053(5)
C55 0.081(4) 0.028(4) 0.076(5) -0.013(3) 0.019(4) 0.020(3)
C56 0.063(4) 0.040(4) 0.055(4) 0.004(3) 0.021(3) 0.017(3)
C57 0.054(4) 0.042(4) 0.076(4) 0.013(3) -0.022(3) -0.020(3)
C58 0.056(4) 0.038(4) 0.084(5) 0.017(3) -0.003(3) -0.016(3)
C59 0.048(3) 0.031(3) 0.055(3) 0.004(3) 0.012(3) -0.017(2)
C60 0.058(4) 0.038(4) 0.086(5) 0.018(3) 0.009(3) -0.006(3)
C61 0.041(3) 0.050(4) 0.071(4) 0.010(3) 0.000(3) -0.010(3)
C62 0.057(3) 0.032(4) 0.055(4) 0.004(3) 0.014(3) -0.014(3)
C63 0.074(4) 0.039(4) 0.069(4) -0.005(3) 0.024(3) -0.024(3)
C64 0.061(4) 0.043(4) 0.059(4) 0.001(3) 0.007(3) -0.013(3)
C65 0.089(5) 0.057(5) 0.081(5) 0.015(4) 0.011(4) -0.029(4)
C66 0.093(5) 0.067(6) 0.068(5) 0.021(4) -0.001(4) -0.019(4)
C67 0.091(6) 0.066(6) 0.109(7) 0.019(5) -0.028(5) -0.023(4)
C68 0.068(4) 0.064(5) 0.097(6) 0.016(4) -0.008(4) -0.026(4)
C69 0.062(4) 0.039(4) 0.074(4) 0.012(3) 0.009(3) -0.019(3)
C70 0.053(4) 0.046(4) 0.077(4) 0.000(3) 0.009(3) -0.014(3)
C71 0.057(4) 0.033(4) 0.064(4) 0.003(3) 0.014(3) -0.018(3)
C72 0.049(3) 0.047(4) 0.053(4) 0.005(3) 0.014(3) -0.006(3)
C73 0.049(4) 0.044(4) 0.101(5) 0.012(4) 0.007(3) -0.016(3)
C74 0.040(3) 0.050(4) 0.081(5) 0.024(3) 0.005(3) -0.010(3)
C75 0.033(3) 0.038(4) 0.058(3) 0.001(3) 0.008(2) -0.006(2)
C76 0.036(3) 0.040(4) 0.055(3) 0.005(3) 0.008(3) -0.012(2)
C77 0.066(4) 0.039(4) 0.056(4) 0.001(3) 0.022(3) -0.016(3)
C78 0.070(4) 0.044(4) 0.054(4) -0.005(3) 0.025(3) -0.015(3)
C79 0.088(5) 0.042(4) 0.057(4) 0.012(3) 0.006(4) -0.026(3)
C80 0.110(6) 0.059(5) 0.060(4) 0.012(4) -0.001(4) -0.028(4)
C81 0.094(5) 0.073(6) 0.071(5) 0.009(4) 0.000(4) -0.024(4)
C82 0.090(5) 0.057(5) 0.059(4) 0.006(4) 0.004(4) -0.030(4)
C83 0.063(4) 0.037(4) 0.055(4) -0.004(3) 0.013(3) -0.017(3)
C84 0.060(4) 0.046(4) 0.060(4) -0.003(3) 0.013(3) -0.013(3)

loop_
_atom_type_symbol
_atom_type_description
_atom_type_scat_dispersion_real
_atom_type_scat_dispersion_imag
_atom_type_scat_source
C C 0.0033 0.0016 'International Tables Vol C Tables 4.2.6.8 and 6.1.1.4'
H H 0.0000 0.0000 'International Tables Vol C Tables 4.2.6.8 and 6.1.1.4'
N N 0.0061 0.0033 'International Tables Vol C Tables 4.2.6.8 and 6.1.1.4'
O O 0.0106 0.0060 'International Tables Vol C Tables 4.2.6.8 and 6.1.1.4'
Co Co 0.3494 0.9721 'International Tables Vol C Tables 4.2.6.8 and 6.1.1.4'

loop_
_geom_angle_atom_site_label_1
_geom_angle_atom_site_label_2
_geom_angle_atom_site_label_3
_geom_angle
_geom_angle_site_symmetry_1
_geom_angle_site_symmetry_3
O6 Co1 O5 117.03(14) 5_756 .
O6 Co1 N1 89.41(15) 5_756 .
O5 Co1 N1 90.55(14) . .
O6 Co1 N2 87.49(15) 5_756 3_545
O5 Co1 N2 90.09(14) . 3_545
N1 Co1 N2 176.78(17) . 3_545
O6 Co1 O4 154.05(14) 5_756 .
O5 Co1 O4 88.88(14) . .
N1 Co1 O4 88.83(15) . .
N2 Co1 O4 94.33(16) 3_545 .
O6 Co1 O3 95.78(14) 5_756 .
O5 Co1 O3 147.14(14) . .
N1 Co1 O3 91.69(15) . .
N2 Co1 O3 89.48(15) 3_545 .
O4 Co1 O3 58.41(13) . .
O7 Co2 O8 115.66(14) . 5_655
O7 Co2 O1 155.42(14) . 5_656
O8 Co2 O1 88.63(14) 5_655 5_656
O7 Co2 N7 91.68(15) . .
O8 Co2 N7 91.45(14) 5_655 .
O1 Co2 N7 91.40(15) 5_656 .
O7 Co2 N8 86.11(15) . 3_445
O8 Co2 N8 88.35(14) 5_655 3_445
O1 Co2 N8 91.15(15) 5_656 3_445
N7 Co2 N8 177.43(17) . 3_445
O7 Co2 O2 97.12(14) . 5_656
O8 Co2 O2 147.22(14) 5_655 5_656
O1 Co2 O2 58.62(13) 5_656 5_656
N7 Co2 O2 88.12(15) . 5_656
N8 Co2 O2 93.43(15) 3_445 5_656
N6 Co3 N3 93.4(2) . .
N6 Co3 N4 179.0(2) . .
N3 Co3 N4 86.2(2) . .
N6 Co3 N5 86.8(2) . .
N3 Co3 N5 179.5(3) . .
N4 Co3 N5 93.6(2) . .
N9 Co4 N11 178.9(2) . .
N9 Co4 N12 93.5(2) . .
N11 Co4 N12 86.9(2) . .
N9 Co4 N10 86.2(2) . .
N11 Co4 N10 93.3(2) . .
N12 Co4 N10 178.5(2) . .
C1 O1 Co2 94.5(3) . 5_656
C1 O2 Co2 85.5(3) . 5_656
C14 O3 Co1 85.0(3) . .
C14 O4 Co1 93.8(3) . .
C15 O5 Co1 121.8(3) . .
C15 O6 Co1 162.7(3) . 5_756
C28 O7 Co2 158.4(3) . .
C28 O8 Co2 123.4(3) . 5_655
C29 N1 C33 114.6(4) . .
C29 N1 Co1 125.2(3) . .
C33 N1 Co1 119.8(3) . .
C46 N2 C47 115.6(4) . .
C46 N2 Co1 121.6(4) . 3_455
C47 N2 Co1 122.8(3) . 3_455
C35 N3 C36 120.0(5) . .
C35 N3 Co3 127.6(4) . .
C36 N3 Co3 112.3(4) . .
C42 N4 C41 121.3(5) . .
C42 N4 Co3 126.3(4) . .
C41 N4 Co3 112.3(4) . .
C49 N5 C50 120.0(5) . .
C49 N5 Co3 127.9(4) . .
C50 N5 Co3 112.1(4) . .
C56 N6 C55 118.5(5) . .
C56 N6 Co3 128.1(4) . .
C55 N6 Co3 113.5(3) . .
C57 N7 C61 115.6(5) . .
C57 N7 Co2 122.5(4) . .
C61 N7 Co2 121.9(3) . .
C75 N8 C74 115.5(4) . .
C75 N8 Co2 119.9(3) . 3
C74 N8 Co2 124.4(3) . 3
C63 N9 C64 119.1(5) . .
C63 N9 Co4 127.2(4) . .
C64 N9 Co4 113.7(3) . .
C70 N10 C69 122.5(5) . .
C70 N10 Co4 125.9(4) . .
C69 N10 Co4 111.4(4) . .
C77 N11 C78 120.1(5) . .
C77 N11 Co4 127.0(4) . .
C78 N11 Co4 112.4(3) . .
C84 N12 C83 120.8(5) . .
C84 N12 Co4 127.2(4) . .
C83 N12 Co4 111.8(4) . .
O2 C1 O1 121.4(5) . .
O2 C1 C2 120.6(5) . .
O1 C1 C2 118.0(5) . .
C3 C2 C7 118.8(5) . .
C3 C2 C1 119.6(5) . .
C7 C2 C1 121.5(5) . .
C2 C3 C4 120.9(5) . .
C3 C4 C5 121.9(5) . .
C4 C5 C6 117.3(5) . .
C4 C5 C8 120.9(5) . .
C6 C5 C8 121.3(5) . .
C7 C6 C5 120.3(5) . .
C2 C7 C6 120.7(5) . .
C13 C8 C9 117.7(5) . .
C13 C8 C5 120.6(5) . .
C9 C8 C5 121.4(5) . .
C8 C9 C10 119.7(5) . .
C11 C10 C9 121.9(5) . .
C10 C11 C12 118.1(5) . .
C10 C11 C14 123.2(5) . .
C12 C11 C14 118.5(5) . .
C11 C12 C13 121.3(5) . .
C8 C13 C12 121.0(5) . .
O3 C14 O4 122.0(5) . .
O3 C14 C11 119.8(5) . .
O4 C14 C11 118.1(5) . .
O6 C15 O5 124.6(4) . .
O6 C15 C16 117.4(5) . .
O5 C15 C16 118.0(4) . .
C21 C16 C17 119.1(4) . .
C21 C16 C15 120.8(5) . .
C17 C16 C15 120.1(4) . .
C18 C17 C16 120.7(5) . .
C17 C18 C19 120.7(5) . .
C18 C19 C20 118.3(5) . .
C18 C19 C22 119.0(5) . .
C20 C19 C22 122.6(5) . .
C21 C20 C19 121.3(5) . .
C20 C21 C16 119.8(5) . .
C27 C22 C23 119.3(5) . .
C27 C22 C19 119.5(5) . .
C23 C22 C19 121.2(5) . .
C24 C23 C22 120.4(5) . .
C23 C24 C25 120.6(5) . .
C26 C25 C24 119.5(4) . .
C26 C25 C28 120.3(4) . .
C24 C25 C28 120.2(4) . .
C25 C26 C27 119.7(5) . .
C22 C27 C26 120.5(5) . .
O8 C28 O7 125.2(4) . .
O8 C28 C25 117.8(4) . .
O7 C28 C25 116.9(4) . .
N1 C29 C30 124.3(5) . .
C31 C30 C29 120.0(5) . .
C30 C31 C32 116.3(5) . .
C30 C31 C34 120.7(5) . .
C32 C31 C34 122.9(5) . .
C33 C32 C31 119.7(5) . .
N1 C33 C32 125.0(5) . .
C35 C34 C56 123.3(5) . .
C35 C34 C31 118.8(5) . .
C56 C34 C31 117.9(5) . .
N3 C35 C34 123.9(5) . .
C41 C36 C37 121.0(7) . .
C41 C36 N3 113.0(6) . .
C37 C36 N3 126.0(6) . .
C38 C37 C36 120.4(7) . .
C37 C38 C39 120.0(8) . .
C40 C39 C38 117.9(9) . .
C39 C40 C41 123.2(8) . .
C36 C41 N4 116.0(6) . .
C36 C41 C40 117.2(6) . .
N4 C41 C40 126.8(6) . .
N4 C42 C43 124.8(5) . .
C42 C43 C49 124.6(5) . .
C42 C43 C44 117.9(5) . .
C49 C43 C44 117.6(5) . .
C48 C44 C45 115.5(5) . .
C48 C44 C43 122.7(5) . .
C45 C44 C43 121.9(5) . .
C46 C45 C44 120.6(5) . .
N2 C46 C45 123.9(5) . .
N2 C47 C48 124.0(5) . .
C47 C48 C44 120.5(5) . .
N5 C49 C43 122.7(5) . .
C51 C50 C55 121.2(6) . .
C51 C50 N5 125.8(5) . .
C55 C50 N5 112.8(5) . .
C52 C51 C50 119.3(7) . .
C51 C52 C53 121.1(8) . .
C54 C53 C52 118.5(8) . .
C55 C54 C53 122.3(7) . .
C54 C55 N6 127.8(5) . .
C54 C55 C50 117.3(6) . .
N6 C55 C50 114.9(5) . .
N6 C56 C34 123.6(5) . .
N7 C57 C58 124.4(6) . .
C57 C58 C59 120.7(5) . .
C60 C59 C58 115.5(5) . .
C60 C59 C62 123.0(5) . .
C58 C59 C62 121.5(5) . .
C61 C60 C59 120.6(5) . .
N7 C61 C60 123.2(5) . .
C63 C62 C84 123.6(5) . .
C63 C62 C59 118.1(5) . .
C84 C62 C59 118.2(5) . .
N9 C63 C62 124.8(6) . .
C65 C64 N9 128.8(6) . .
C65 C64 C69 118.3(6) . .
N9 C64 C69 113.0(5) . .
C66 C65 C64 122.5(6) . .
C65 C66 C67 119.3(7) . .
C66 C67 C68 121.4(7) . .
C67 C68 C69 118.9(6) . .
N10 C69 C68 124.8(5) . .
N10 C69 C64 115.7(5) . .
C68 C69 C64 119.4(6) . .
N10 C70 C71 125.4(6) . .
C70 C71 C77 122.4(5) . .
C70 C71 C72 117.7(5) . .
C77 C71 C72 119.9(5) . .
C73 C72 C76 115.5(5) . .
C73 C72 C71 122.7(5) . .
C76 C72 C71 121.8(5) . .
C74 C73 C72 120.8(6) . .
N8 C74 C73 123.8(5) . .
N8 C75 C76 124.5(5) . .
C75 C76 C72 119.8(5) . .
N11 C77 C71 125.6(6) . .
C79 C78 C83 118.7(6) . .
C79 C78 N11 126.8(5) . .
C83 C78 N11 114.5(5) . .
C80 C79 C78 120.2(6) . .
C79 C80 C81 120.6(6) . .
C82 C81 C80 121.1(7) . .
C81 C82 C83 119.4(6) . .
C82 C83 C78 120.0(6) . .
C82 C83 N12 125.6(5) . .
C78 C83 N12 114.4(5) . .
N12 C84 C62 123.4(5) . .

loop_
_geom_bond_atom_site_label_1
_geom_bond_atom_site_label_2
_geom_bond_distance
_geom_bond_site_symmetry_2
Co1 O6 2.018(3) 5_756
Co1 O5 2.044(3) .
Co1 N1 2.126(4) .
Co1 N2 2.126(4) 3_545
Co1 O4 2.132(4) .
Co1 O3 2.341(4) .
Co2 O7 2.010(3) .
Co2 O8 2.045(3) 5_655
Co2 O1 2.122(4) 5_656
Co2 N7 2.131(4) .
Co2 N8 2.144(4) 3_445
Co2 O2 2.326(4) 5_656
Co3 N6 1.859(5) .
Co3 N3 1.873(5) .
Co3 N4 1.877(5) .
Co3 N5 1.900(5) .
Co4 N9 1.861(5) .
Co4 N11 1.885(5) .
Co4 N12 1.898(5) .
Co4 N10 1.918(5) .
O1 C1 1.260(6) .
O1 Co2 2.122(4) 5_656
O2 C1 1.246(6) .
O2 Co2 2.326(4) 5_656
O3 C14 1.237(6) .
O4 C14 1.266(6) .
O5 C15 1.267(6) .
O6 C15 1.244(6) .
O6 Co1 2.018(3) 5_756
O7 C28 1.258(5) .
O8 C28 1.257(5) .
O8 Co2 2.045(3) 5_655
N1 C29 1.348(7) .
N1 C33 1.351(6) .
N2 C46 1.327(6) .
N2 C47 1.351(6) .
N2 Co1 2.126(4) 3_455
N3 C35 1.340(7) .
N3 C36 1.435(8) .
N4 C42 1.359(7) .
N4 C41 1.391(7) .
N5 C49 1.349(7) .
N5 C50 1.442(7) .
N6 C56 1.328(6) .
N6 C55 1.411(7) .
N7 C57 1.326(6) .
N7 C61 1.348(7) .
N8 C75 1.331(6) .
N8 C74 1.356(7) .
N8 Co2 2.144(4) 3
N9 C63 1.329(7) .
N9 C64 1.422(7) .
N10 C70 1.329(7) .
N10 C69 1.397(7) .
N11 C77 1.314(6) .
N11 C78 1.431(7) .
N12 C84 1.319(7) .
N12 C83 1.438(7) .
C1 C2 1.515(7) .
C2 C3 1.370(7) .
C2 C7 1.388(7) .
C3 C4 1.385(7) .
C4 C5 1.386(7) .
C5 C6 1.407(7) .
C5 C8 1.488(7) .
C6 C7 1.403(7) .
C8 C13 1.388(7) .
C8 C9 1.397(7) .
C9 C10 1.405(7) .
C10 C11 1.367(7) .
C11 C12 1.373(7) .
C11 C14 1.515(7) .
C12 C13 1.391(7) .
C15 C16 1.494(6) .
C16 C21 1.389(7) .
C16 C17 1.391(7) .
C17 C18 1.383(6) .
C18 C19 1.388(7) .
C19 C20 1.394(7) .
C19 C22 1.483(7) .
C20 C21 1.386(7) .
C22 C27 1.385(7) .
C22 C23 1.401(7) .
C23 C24 1.391(7) .
C24 C25 1.394(6) .
C25 C26 1.394(7) .
C25 C28 1.486(6) .
C26 C27 1.415(6) .
C29 C30 1.391(7) .
C30 C31 1.385(7) .
C31 C32 1.402(7) .
C31 C34 1.492(7) .
C32 C33 1.374(7) .
C34 C35 1.384(8) .
C34 C56 1.418(7) .
C36 C41 1.389(8) .
C36 C37 1.394(9) .
C37 C38 1.382(10) .
C38 C39 1.444(12) .
C39 C40 1.345(10) .
C40 C41 1.436(10) .
C42 C43 1.392(7) .
C43 C49 1.395(8) .
C43 C44 1.492(7) .
C44 C48 1.387(7) .
C44 C45 1.391(8) .
C45 C46 1.380(7) .
C47 C48 1.367(7) .
C50 C51 1.374(8) .
C50 C55 1.431(8) .
C51 C52 1.367(10) .
C52 C53 1.409(10) .
C53 C54 1.381(9) .
C54 C55 1.372(8) .
C57 C58 1.365(7) .
C58 C59 1.384(8) .
C59 C60 1.381(7) .
C59 C62 1.502(7) .
C60 C61 1.379(8) .
C62 C63 1.389(7) .
C62 C84 1.408(8) .
C64 C65 1.387(8) .
C64 C69 1.422(8) .
C65 C66 1.366(8) .
C66 C67 1.382(9) .
C67 C68 1.392(9) .
C68 C69 1.415(8) .
C70 C71 1.399(8) .
C71 C77 1.405(7) .
C71 C72 1.476(7) .
C72 C73 1.398(7) .
C72 C76 1.400(7) .
C73 C74 1.371(8) .
C75 C76 1.391(7) .
C78 C79 1.381(8) .
C78 C83 1.416(8) .
C79 C80 1.358(8) .
C80 C81 1.372(9) .
C81 C82 1.361(9) .
C82 C83 1.372(8) .
